data_7129499
loop_
_publ_author_name
'Ye, Meng'
'Huang, Wan-Qiong'
'Li, Zi-Xin'
'Wang, Chuan-Xian'
'Liu, Tao'
'Chen, Yun-Zhou'
'Hor, Catherine Hong-Huan'
'Man, Wai-Lun'
'Ni, Wen-Xiu'

_publ_section_title
;
 An Osmium(VI) Nitride Triggers Mitochondria-induced Oncosis and Apoptosis
;
_journal_name_full 'Chemical Communications'
_journal_paper_doi 10.1039/D1CC05148B
_journal_year 2022
_chemical_formula_moiety 'C24 H34 Cl N3 O2 Os'
_chemical_formula_sum 'C24 H34 Cl N3 O2 Os'
_chemical_formula_weight 622.19
_space_group_crystal_system monoclinic
_space_group_IT_number 14
_space_group_name_Hall '-P 2yn'
_space_group_name_H-M_alt 'P 1 21/n 1'
_atom_sites_solution_hydrogens geom
_atom_sites_solution_primary dual
_audit_creation_date 2019-04-30
_audit_creation_method
;
Olex2 1.2
(compiled 2018.05.29 svn.r3508 for OlexSys, GUI svn.r5506)
;
_audit_update_record
;
2019-06-15 deposited with the CCDC.	2021-12-22 downloaded from the CCDC.
;
_cell_angle_alpha 90
_cell_angle_beta 96.319(5)
_cell_angle_gamma 90
_cell_formula_units_Z 4
_cell_length_a 10.838(3)
_cell_length_b 12.080(3)
_cell_length_c 20.065(5)
_cell_measurement_reflns_used 9895
_cell_measurement_temperature 173(2)
_cell_measurement_theta_max 27.11
_cell_measurement_theta_min 2.65
_cell_volume 2611.0(12)
_computing_cell_refinement 'SAINT V8.38A (?, 2016)'
_computing_data_reduction 'SAINT V8.38A (?, 2016)'
_computing_molecular_graphics 'Olex2 (Dolomanov et al., 2009)'
_computing_publication_material 'Olex2 (Dolomanov et al., 2009)'
_computing_structure_refinement 'XL (Sheldrick, 2008)'
_computing_structure_solution 'XT (Sheldrick, 2015)'
_diffrn_ambient_temperature 173.15
_diffrn_detector_area_resol_mean 8
_diffrn_measured_fraction_theta_full 1.000
_diffrn_measured_fraction_theta_max 0.998
_diffrn_measurement_device_type 'Bruker SMART APEX CCD area detector'
_diffrn_measurement_method '\w and \f scans'
_diffrn_radiation_monochromator graphite
_diffrn_radiation_type MoK\a
_diffrn_radiation_wavelength 0.71073
_diffrn_reflns_av_R_equivalents 0.0370
_diffrn_reflns_av_unetI/netI 0.0184
_diffrn_reflns_Laue_measured_fraction_full 1.000
_diffrn_reflns_Laue_measured_fraction_max 0.998
_diffrn_reflns_limit_h_max 13
_diffrn_reflns_limit_h_min -13
_diffrn_reflns_limit_k_max 15
_diffrn_reflns_limit_k_min -15
_diffrn_reflns_limit_l_max 25
_diffrn_reflns_limit_l_min -25
_diffrn_reflns_number 56874
_diffrn_reflns_point_group_measured_fraction_full 1.000
_diffrn_reflns_point_group_measured_fraction_max 0.998
_diffrn_reflns_theta_full 25.242
_diffrn_reflns_theta_max 27.117
_diffrn_reflns_theta_min 1.971
_diffrn_source 'sealed tube'
_diffrn_standards_number 0
_exptl_absorpt_coefficient_mu 5.009
_exptl_absorpt_correction_T_max 0.7454
_exptl_absorpt_correction_T_min 0.4579
_exptl_absorpt_correction_type multi-scan
_exptl_absorpt_process_details
'SADABS-2016/2 (Bruker,2016/2) was used for absorption correction. wR2(int) was 0.0805 before and 0.0508 after correction. The Ratio of minimum to maximum transmission is 0.6143. The \l/2 correction factor is Not present.'
_exptl_crystal_colour yellow
_exptl_crystal_colour_primary yellow
_exptl_crystal_density_diffrn 1.583
_exptl_crystal_description plate
_exptl_crystal_F_000 1232
_exptl_crystal_size_max 0.5
_exptl_crystal_size_mid 0.16
_exptl_crystal_size_min 0.06
_refine_diff_density_max 0.660
_refine_diff_density_min -0.471
_refine_diff_density_rms 0.106
_refine_ls_extinction_method none
_refine_ls_goodness_of_fit_ref 1.059
_refine_ls_hydrogen_treatment constr
_refine_ls_matrix_type full
_refine_ls_number_parameters 286
_refine_ls_number_reflns 5749
_refine_ls_number_restraints 0
_refine_ls_restrained_S_all 1.059
_refine_ls_R_factor_all 0.0224
_refine_ls_R_factor_gt 0.0188
_refine_ls_shift/su_max 0.001
_refine_ls_shift/su_mean 0.000
_refine_ls_structure_factor_coef Fsqd
_refine_ls_weighting_details 'w=1/[\s^2^(Fo^2^)+(0.0262P)^2^+2.9978P] where P=(Fo^2^+2Fc^2^)/3'
_refine_ls_weighting_scheme calc
_refine_ls_wR_factor_gt 0.0508
_refine_ls_wR_factor_ref 0.0526
_reflns_Friedel_coverage 0.000
_reflns_number_gt 5173
_reflns_number_total 5749
_reflns_threshold_expression 'I > 2\s(I)'
_cod_data_source_file d1cc05148b3.cif
_cod_data_source_block man0121_2_0ma
_cod_original_cell_volume 2611.1(11)
_cod_database_code 7129499
_shelx_shelxl_version_number 2017/1
_shelx_space_group_comment
;
The symmetry employed for this shelxl refinement is uniquely defined
by the following loop, which should always be used as a source of
symmetry information in preference to the above space-group names.
They are only intended as comments.
;
_shelx_estimated_absorpt_t_max 0.753
_shelx_estimated_absorpt_t_min 0.188
_olex2_refinement_description
;
1. Fixed Uiso
 At 1.2 times of:
  All C(H) groups, All C(H,H) groups
 At 1.5 times of:
  All C(H,H,H) groups
2.a Secondary CH2 refined with riding coordinates:
 C12(H12a,H12b), C3(H3a,H3b), C2(H2a,H2b), C23(H23a,H23b), C1(H1a,H1b),
 C21(H21a,H21b)
2.b Aromatic/amide H refined with riding coordinates:
 C14(H14), C7(H7), C16(H16), C5(H5)
2.c Idealised Me refined as rotating group:
 C11(H11a,H11b,H11c), C10(H10a,H10b,H10c), C20(H20a,H20b,H20c), C24(H24a,H24b,
 H24c), C19(H19a,H19b,H19c), C22(H22a,H22b,H22c)
;
_olex2_submission_special_instructions 'No special instructions were received'

loop_
_space_group_symop_operation_xyz
'x, y, z'
'-x+1/2, y+1/2, -z+1/2'
'-x, -y, -z'
'x-1/2, -y-1/2, z-1/2'

loop_
_atom_site_label
_atom_site_type_symbol
_atom_site_fract_x
_atom_site_fract_y
_atom_site_fract_z
_atom_site_U_iso_or_equiv
_atom_site_adp_type
_atom_site_occupancy
_atom_site_site_symmetry_order
_atom_site_calc_flag
_atom_site_refinement_flags_posn
_atom_site_refinement_flags_adp
_atom_site_refinement_flags_occupancy
_atom_site_disorder_assembly
_atom_site_disorder_group
Os1 Os 0.47068(2) 0.41843(2) 0.24337(2) 0.02425(4) Uani 1 1 d . . . . .
Cl1 Cl 0.64756(7) 0.49857(7) 0.20367(4) 0.04219(17) Uani 1 1 d . . . . .
O2 O 0.37065(18) 0.52539(15) 0.17640(9) 0.0287(4) Uani 1 1 d . . . . .
O1 O 0.47858(19) 0.53986(16) 0.31055(10) 0.0328(4) Uani 1 1 d . . . . .
N3 N 0.2938(2) 0.37175(17) 0.26955(11) 0.0242(4) Uani 1 1 d . . . . .
C13 C 0.1577(2) 0.4990(2) 0.18814(13) 0.0253(5) Uani 1 1 d . . . . .
N2 N 0.4329(2) 0.29473(18) 0.16129(11) 0.0286(5) Uani 1 1 d . . . . .
C12 C 0.1919(2) 0.4577(2) 0.25825(13) 0.0263(5) Uani 1 1 d . . . . .
H12A H 0.116150 0.426411 0.274382 0.032 Uiso 1 1 calc R . . . .
H12B H 0.216840 0.522397 0.286913 0.032 Uiso 1 1 calc R . . . .
C8 C 0.4560(3) 0.6217(2) 0.41407(14) 0.0308(6) Uani 1 1 d . . . . .
C14 C 0.0328(3) 0.5115(2) 0.16337(14) 0.0289(5) Uani 1 1 d . . . . .
H14 H -0.030020 0.485368 0.188918 0.035 Uiso 1 1 calc R . . . .
N1 N 0.5418(2) 0.3214(2) 0.29106(13) 0.0364(5) Uani 1 1 d . . . . .
C9 C 0.4265(3) 0.5341(2) 0.36857(13) 0.0277(5) Uani 1 1 d . . . . .
C3 C 0.3068(3) 0.3494(2) 0.34399(13) 0.0294(6) Uani 1 1 d . . . . .
H3A H 0.369897 0.290896 0.354412 0.035 Uiso 1 1 calc R . . . .
H3B H 0.226770 0.321236 0.356535 0.035 Uiso 1 1 calc R . . . .
C17 C 0.2192(3) 0.5839(2) 0.08758(14) 0.0300(6) Uani 1 1 d . . . . .
C7 C 0.4060(3) 0.6241(3) 0.47459(14) 0.0355(6) Uani 1 1 d . . . . .
H7 H 0.428441 0.682828 0.505013 0.043 Uiso 1 1 calc R . . . .
C18 C 0.2512(3) 0.5363(2) 0.15101(13) 0.0257(5) Uani 1 1 d . . . . .
C16 C 0.0938(3) 0.5955(2) 0.06517(15) 0.0338(6) Uani 1 1 d . . . . .
H16 H 0.071591 0.628269 0.022478 0.041 Uiso 1 1 calc R . . . .
C2 C 0.2596(3) 0.2663(2) 0.23214(14) 0.0294(6) Uani 1 1 d . . . . .
H2A H 0.168931 0.254325 0.230169 0.035 Uiso 1 1 calc R . . . .
H2B H 0.301717 0.203095 0.256504 0.035 Uiso 1 1 calc R . . . .
C6 C 0.3239(3) 0.5435(3) 0.49249(14) 0.0353(6) Uani 1 1 d . . . . .
C4 C 0.3441(3) 0.4508(2) 0.38602(13) 0.0290(5) Uani 1 1 d . . . . .
C5 C 0.2936(3) 0.4589(2) 0.44704(14) 0.0336(6) Uani 1 1 d . . . . .
H5 H 0.236123 0.404155 0.457769 0.040 Uiso 1 1 calc R . . . .
C23 C 0.4557(3) 0.3403(3) 0.09359(14) 0.0362(6) Uani 1 1 d . . . . .
H23A H 0.544936 0.358901 0.094830 0.043 Uiso 1 1 calc R . . . .
H23B H 0.408306 0.410077 0.085936 0.043 Uiso 1 1 calc R . . . .
C15 C -0.0003(3) 0.5618(2) 0.10182(15) 0.0331(6) Uani 1 1 d . . . . .
C1 C 0.2967(3) 0.2704(2) 0.16155(14) 0.0284(5) Uani 1 1 d . . . . .
H1A H 0.277234 0.198466 0.139168 0.034 Uiso 1 1 calc R . . . .
H1B H 0.247679 0.328339 0.135742 0.034 Uiso 1 1 calc R . . . .
C11 C 0.5432(3) 0.7114(3) 0.39626(16) 0.0414(7) Uani 1 1 d . . . . .
H11A H 0.625572 0.698974 0.420473 0.062 Uiso 1 1 calc GR . . . .
H11B H 0.511634 0.783600 0.408835 0.062 Uiso 1 1 calc GR . . . .
H11C H 0.549066 0.709965 0.347876 0.062 Uiso 1 1 calc GR . . . .
C10 C 0.2693(4) 0.5490(3) 0.55873(16) 0.0469(8) Uani 1 1 d . . . . .
H10A H 0.322529 0.507832 0.592815 0.070 Uiso 1 1 calc GR . . . .
H10B H 0.186084 0.516241 0.553566 0.070 Uiso 1 1 calc GR . . . .
H10C H 0.264032 0.626421 0.572681 0.070 Uiso 1 1 calc GR . . . .
C20 C 0.3182(3) 0.6248(3) 0.04650(16) 0.0405(7) Uani 1 1 d . . . . .
H20A H 0.376571 0.672070 0.074316 0.061 Uiso 1 1 calc GR . . . .
H20B H 0.279574 0.667480 0.008201 0.061 Uiso 1 1 calc GR . . . .
H20C H 0.362770 0.561458 0.030233 0.061 Uiso 1 1 calc GR . . . .
C24 C 0.4208(4) 0.2638(3) 0.03444(17) 0.0518(9) Uani 1 1 d . . . . .
H24A H 0.432119 0.302603 -0.007347 0.078 Uiso 1 1 calc GR . . . .
H24B H 0.333783 0.241426 0.033898 0.078 Uiso 1 1 calc GR . . . .
H24C H 0.473968 0.197991 0.038613 0.078 Uiso 1 1 calc GR . . . .
C21 C 0.5030(3) 0.1876(2) 0.17496(17) 0.0396(7) Uani 1 1 d . . . . .
H21A H 0.467685 0.131124 0.142591 0.048 Uiso 1 1 calc R . . . .
H21B H 0.490259 0.161615 0.220480 0.048 Uiso 1 1 calc R . . . .
C19 C -0.1360(3) 0.5816(3) 0.07714(19) 0.0475(8) Uani 1 1 d . . . . .
H19A H -0.185891 0.519520 0.090725 0.071 Uiso 1 1 calc GR . . . .
H19B H -0.145853 0.587556 0.028132 0.071 Uiso 1 1 calc GR . . . .
H19C H -0.163926 0.650318 0.096624 0.071 Uiso 1 1 calc GR . . . .
C22 C 0.6416(3) 0.1965(3) 0.1701(2) 0.0598(10) Uani 1 1 d . . . . .
H22A H 0.655985 0.207820 0.123248 0.090 Uiso 1 1 calc GR . . . .
H22B H 0.682682 0.128125 0.186914 0.090 Uiso 1 1 calc GR . . . .
H22C H 0.675630 0.259262 0.197155 0.090 Uiso 1 1 calc GR . . . .

loop_
_atom_site_aniso_label
_atom_site_aniso_U_11
_atom_site_aniso_U_22
_atom_site_aniso_U_33
_atom_site_aniso_U_23
_atom_site_aniso_U_13
_atom_site_aniso_U_12
Os1 0.02342(6) 0.02276(6) 0.02667(6) -0.00226(4) 0.00315(4) -0.00221(4)
Cl1 0.0310(4) 0.0467(4) 0.0503(4) -0.0044(3) 0.0108(3) -0.0106(3)
O2 0.0279(10) 0.0268(9) 0.0316(10) 0.0023(7) 0.0047(8) -0.0027(7)
O1 0.0403(11) 0.0291(9) 0.0301(10) -0.0068(8) 0.0083(9) -0.0083(8)
N3 0.0276(11) 0.0209(10) 0.0245(11) 0.0002(8) 0.0050(9) -0.0018(8)
C13 0.0296(13) 0.0203(11) 0.0263(13) -0.0019(9) 0.0045(10) -0.0002(10)
N2 0.0303(12) 0.0256(10) 0.0305(12) -0.0057(9) 0.0063(9) -0.0023(9)
C12 0.0270(13) 0.0253(12) 0.0272(13) 0.0019(10) 0.0067(10) 0.0010(10)
C8 0.0286(14) 0.0306(13) 0.0317(14) -0.0033(11) -0.0038(11) 0.0055(11)
C14 0.0277(14) 0.0290(12) 0.0305(14) -0.0032(11) 0.0047(11) -0.0014(10)
N1 0.0298(13) 0.0408(13) 0.0372(14) 0.0005(11) -0.0019(10) 0.0009(10)
C9 0.0287(14) 0.0282(12) 0.0256(13) -0.0007(10) 0.0000(10) 0.0033(10)
C3 0.0341(15) 0.0280(12) 0.0261(13) 0.0060(10) 0.0035(11) -0.0019(11)
C17 0.0372(15) 0.0249(12) 0.0288(14) 0.0002(10) 0.0074(12) -0.0012(11)
C7 0.0382(16) 0.0371(14) 0.0296(14) -0.0073(12) -0.0027(12) 0.0082(12)
C18 0.0310(14) 0.0203(11) 0.0263(13) -0.0015(10) 0.0058(11) -0.0001(10)
C16 0.0414(17) 0.0327(14) 0.0267(14) 0.0030(11) 0.0004(12) 0.0040(12)
C2 0.0325(14) 0.0219(12) 0.0347(14) -0.0012(10) 0.0074(11) -0.0061(10)
C6 0.0363(16) 0.0434(15) 0.0258(13) 0.0019(12) 0.0008(12) 0.0128(13)
C4 0.0312(14) 0.0290(12) 0.0261(13) 0.0029(11) 0.0003(11) 0.0029(11)
C5 0.0366(16) 0.0361(14) 0.0280(14) 0.0054(11) 0.0034(12) 0.0045(12)
C23 0.0403(16) 0.0380(15) 0.0320(15) -0.0064(12) 0.0112(12) -0.0107(13)
C15 0.0314(15) 0.0336(13) 0.0334(15) -0.0047(11) 0.0004(12) 0.0038(11)
C1 0.0283(13) 0.0247(12) 0.0325(14) -0.0060(10) 0.0053(11) -0.0043(10)
C11 0.0427(18) 0.0370(15) 0.0437(17) -0.0130(13) 0.0010(14) -0.0070(13)
C10 0.054(2) 0.0572(19) 0.0302(16) 0.0001(15) 0.0065(14) 0.0123(17)
C20 0.0457(18) 0.0437(16) 0.0335(16) 0.0092(13) 0.0105(14) -0.0045(14)
C24 0.055(2) 0.066(2) 0.0372(17) -0.0196(16) 0.0147(15) -0.0219(18)
C21 0.0380(17) 0.0295(14) 0.0516(18) -0.0097(13) 0.0060(14) 0.0056(12)
C19 0.0331(17) 0.064(2) 0.0441(19) 0.0016(15) -0.0033(14) 0.0052(15)
C22 0.0383(19) 0.058(2) 0.082(3) -0.018(2) 0.0058(18) 0.0154(17)

loop_
_atom_type_symbol
_atom_type_description
_atom_type_scat_dispersion_real
_atom_type_scat_dispersion_imag
_atom_type_scat_source
C C 0.0033 0.0016 'International Tables Vol C Tables 4.2.6.8 and 6.1.1.4'
H H 0.0000 0.0000 'International Tables Vol C Tables 4.2.6.8 and 6.1.1.4'
Cl Cl 0.1484 0.1585 'International Tables Vol C Tables 4.2.6.8 and 6.1.1.4'
N N 0.0061 0.0033 'International Tables Vol C Tables 4.2.6.8 and 6.1.1.4'
O O 0.0106 0.0060 'International Tables Vol C Tables 4.2.6.8 and 6.1.1.4'
Os Os -1.2165 7.6030 'International Tables Vol C Tables 4.2.6.8 and 6.1.1.4'

loop_
_geom_angle_atom_site_label_1
_geom_angle_atom_site_label_2
_geom_angle_atom_site_label_3
_geom_angle
_geom_angle_site_symmetry_1
_geom_angle_site_symmetry_3
_geom_angle_publ_flag
O2 Os1 Cl1 84.96(6) . . ?
O2 Os1 N3 84.49(8) . . ?
O2 Os1 N2 84.19(8) . . ?
O1 Os1 Cl1 87.15(6) . . ?
O1 Os1 O2 87.71(8) . . ?
O1 Os1 N3 90.06(8) . . ?
O1 Os1 N2 170.72(9) . . ?
N3 Os1 Cl1 169.19(6) . . ?
N3 Os1 N2 84.67(8) . . ?
N2 Os1 Cl1 96.63(6) . . ?
N1 Os1 Cl1 98.16(9) . . ?
N1 Os1 O2 173.13(10) . . ?
N1 Os1 O1 98.53(11) . . ?
N1 Os1 N3 92.59(11) . . ?
N1 Os1 N2 89.35(11) . . ?
C18 O2 Os1 135.83(16) . . ?
C9 O1 Os1 123.76(17) . . ?
C12 N3 Os1 116.42(15) . . ?
C3 N3 Os1 107.70(16) . . ?
C3 N3 C12 104.95(19) . . ?
C2 N3 Os1 106.34(16) . . ?
C2 N3 C12 111.8(2) . . ?
C2 N3 C3 109.50(19) . . ?
C14 C13 C12 119.9(2) . . ?
C18 C13 C12 119.3(2) . . ?
C18 C13 C14 120.4(2) . . ?
C23 N2 Os1 112.64(16) . . ?
C1 N2 Os1 103.23(15) . . ?
C1 N2 C23 109.4(2) . . ?
C1 N2 C21 107.8(2) . . ?
C21 N2 Os1 113.10(18) . . ?
C21 N2 C23 110.3(2) . . ?
N3 C12 H12A 107.8 . . ?
N3 C12 H12B 107.8 . . ?
C13 C12 N3 118.0(2) . . ?
C13 C12 H12A 107.8 . . ?
C13 C12 H12B 107.8 . . ?
H12A C12 H12B 107.2 . . ?
C9 C8 C11 119.3(3) . . ?
C7 C8 C9 120.0(3) . . ?
C7 C8 C11 120.7(3) . . ?
C13 C14 H14 119.7 . . ?
C15 C14 C13 120.6(3) . . ?
C15 C14 H14 119.7 . . ?
O1 C9 C8 115.6(2) . . ?
O1 C9 C4 125.8(2) . . ?
C8 C9 C4 118.6(3) . . ?
N3 C3 H3A 108.9 . . ?
N3 C3 H3B 108.9 . . ?
N3 C3 C4 113.4(2) . . ?
H3A C3 H3B 107.7 . . ?
C4 C3 H3A 108.9 . . ?
C4 C3 H3B 108.9 . . ?
C18 C17 C20 120.7(3) . . ?
C16 C17 C18 118.0(3) . . ?
C16 C17 C20 121.3(3) . . ?
C8 C7 H7 118.8 . . ?
C8 C7 C6 122.4(3) . . ?
C6 C7 H7 118.8 . . ?
O2 C18 C13 119.4(2) . . ?
O2 C18 C17 121.0(2) . . ?
C13 C18 C17 119.6(3) . . ?
C17 C16 H16 118.3 . . ?
C15 C16 C17 123.4(3) . . ?
C15 C16 H16 118.3 . . ?
N3 C2 H2A 109.4 . . ?
N3 C2 H2B 109.4 . . ?
N3 C2 C1 111.3(2) . . ?
H2A C2 H2B 108.0 . . ?
C1 C2 H2A 109.4 . . ?
C1 C2 H2B 109.4 . . ?
C7 C6 C10 121.2(3) . . ?
C5 C6 C7 117.2(3) . . ?
C5 C6 C10 121.6(3) . . ?
C9 C4 C3 125.0(2) . . ?
C5 C4 C9 119.0(3) . . ?
C5 C4 C3 116.0(3) . . ?
C6 C5 C4 122.8(3) . . ?
C6 C5 H5 118.6 . . ?
C4 C5 H5 118.6 . . ?
N2 C23 H23A 108.4 . . ?
N2 C23 H23B 108.4 . . ?
N2 C23 C24 115.4(2) . . ?
H23A C23 H23B 107.5 . . ?
C24 C23 H23A 108.4 . . ?
C24 C23 H23B 108.4 . . ?
C14 C15 C19 120.3(3) . . ?
C16 C15 C14 118.0(3) . . ?
C16 C15 C19 121.7(3) . . ?
N2 C1 C2 111.8(2) . . ?
N2 C1 H1A 109.3 . . ?
N2 C1 H1B 109.3 . . ?
C2 C1 H1A 109.3 . . ?
C2 C1 H1B 109.3 . . ?
H1A C1 H1B 107.9 . . ?
C8 C11 H11A 109.5 . . ?
C8 C11 H11B 109.5 . . ?
C8 C11 H11C 109.5 . . ?
H11A C11 H11B 109.5 . . ?
H11A C11 H11C 109.5 . . ?
H11B C11 H11C 109.5 . . ?
C6 C10 H10A 109.5 . . ?
C6 C10 H10B 109.5 . . ?
C6 C10 H10C 109.5 . . ?
H10A C10 H10B 109.5 . . ?
H10A C10 H10C 109.5 . . ?
H10B C10 H10C 109.5 . . ?
C17 C20 H20A 109.5 . . ?
C17 C20 H20B 109.5 . . ?
C17 C20 H20C 109.5 . . ?
H20A C20 H20B 109.5 . . ?
H20A C20 H20C 109.5 . . ?
H20B C20 H20C 109.5 . . ?
C23 C24 H24A 109.5 . . ?
C23 C24 H24B 109.5 . . ?
C23 C24 H24C 109.5 . . ?
H24A C24 H24B 109.5 . . ?
H24A C24 H24C 109.5 . . ?
H24B C24 H24C 109.5 . . ?
N2 C21 H21A 108.7 . . ?
N2 C21 H21B 108.7 . . ?
N2 C21 C22 114.2(3) . . ?
H21A C21 H21B 107.6 . . ?
C22 C21 H21A 108.7 . . ?
C22 C21 H21B 108.7 . . ?
C15 C19 H19A 109.5 . . ?
C15 C19 H19B 109.5 . . ?
C15 C19 H19C 109.5 . . ?
H19A C19 H19B 109.5 . . ?
H19A C19 H19C 109.5 . . ?
H19B C19 H19C 109.5 . . ?
C21 C22 H22A 109.5 . . ?
C21 C22 H22B 109.5 . . ?
C21 C22 H22C 109.5 . . ?
H22A C22 H22B 109.5 . . ?
H22A C22 H22C 109.5 . . ?
H22B C22 H22C 109.5 . . ?

loop_
_geom_bond_atom_site_label_1
_geom_bond_atom_site_label_2
_geom_bond_distance
_geom_bond_site_symmetry_2
_geom_bond_publ_flag
Os1 Cl1 2.3629(8) . ?
Os1 O2 2.0808(19) . ?
Os1 O1 1.9876(19) . ?
Os1 N3 2.119(2) . ?
Os1 N2 2.228(2) . ?
Os1 N1 1.649(3) . ?
O2 C18 1.344(3) . ?
O1 C9 1.350(3) . ?
N3 C12 1.515(3) . ?
N3 C3 1.509(3) . ?
N3 C2 1.504(3) . ?
C13 C12 1.500(4) . ?
C13 C14 1.399(4) . ?
C13 C18 1.397(4) . ?
N2 C23 1.511(4) . ?
N2 C1 1.506(3) . ?
N2 C21 1.510(4) . ?
C12 H12A 0.9900 . ?
C12 H12B 0.9900 . ?
C8 C9 1.411(4) . ?
C8 C7 1.383(4) . ?
C8 C11 1.506(4) . ?
C14 H14 0.9500 . ?
C14 C15 1.388(4) . ?
C9 C4 1.415(4) . ?
C3 H3A 0.9900 . ?
C3 H3B 0.9900 . ?
C3 C4 1.516(4) . ?
C17 C18 1.405(4) . ?
C17 C16 1.392(4) . ?
C17 C20 1.506(4) . ?
C7 H7 0.9500 . ?
C7 C6 1.393(5) . ?
C16 H16 0.9500 . ?
C16 C15 1.382(4) . ?
C2 H2A 0.9900 . ?
C2 H2B 0.9900 . ?
C2 C1 1.515(4) . ?
C6 C5 1.384(4) . ?
C6 C10 1.515(4) . ?
C4 C5 1.398(4) . ?
C5 H5 0.9500 . ?
C23 H23A 0.9900 . ?
C23 H23B 0.9900 . ?
C23 C24 1.519(4) . ?
C15 C19 1.518(4) . ?
C1 H1A 0.9900 . ?
C1 H1B 0.9900 . ?
C11 H11A 0.9800 . ?
C11 H11B 0.9800 . ?
C11 H11C 0.9800 . ?
C10 H10A 0.9800 . ?
C10 H10B 0.9800 . ?
C10 H10C 0.9800 . ?
C20 H20A 0.9800 . ?
C20 H20B 0.9800 . ?
C20 H20C 0.9800 . ?
C24 H24A 0.9800 . ?
C24 H24B 0.9800 . ?
C24 H24C 0.9800 . ?
C21 H21A 0.9900 . ?
C21 H21B 0.9900 . ?
C21 C22 1.520(5) . ?
C19 H19A 0.9800 . ?
C19 H19B 0.9800 . ?
C19 H19C 0.9800 . ?
C22 H22A 0.9800 . ?
C22 H22B 0.9800 . ?
C22 H22C 0.9800 . ?

loop_
_smtbx_masks_void_nr
_smtbx_masks_void_average_x
_smtbx_masks_void_average_y
_smtbx_masks_void_average_z
_smtbx_masks_void_volume
_smtbx_masks_void_count_electrons
_smtbx_masks_void_content
1 0.000 0.500 0.500 231.7 19.0 ?
2 0.500 0.000 0.000 231.7 19.0 ?
